data_4088256
loop_
_publ_author_name
'Theurkauff, Gabriel'
'Bader, Manuela'
'Marquet, Nicolas'
'Bondon, Arnaud'
'Roisnel, Thierry'
'Guegan, Jean-Paul'
'Amar, Anissa'
'Boucekkine, Abdou'
'Carpentier, Jean-Fran\,cois'
'Kirillov, Evgueni'

_publ_section_title
;
 Discrete Ionic Complexes of Highly Isoselective Zirconocenes. Solution
 Dynamics, Trimethylaluminum Adducts, and Implications in Propylene
 Polymerization
;
_journal_issue 2
_journal_name_full Organometallics
_journal_page_first 258
_journal_paper_doi 10.1021/acs.organomet.5b00965
_journal_volume 35
_journal_year 2016
_chemical_compound_source 'synthesis as described'
_chemical_formula_moiety 'C36 H36 Si Zr'
_chemical_formula_sum 'C36 H36 Si Zr'
_chemical_formula_weight 587.96
_space_group_IT_number 2
_space_group_name_Hall '-P 1'
_space_group_name_H-M_alt 'P -1'
_symmetry_cell_setting triclinic
_symmetry_Int_Tables_number 2
_symmetry_space_group_name_Hall '-P 1'
_symmetry_space_group_name_H-M 'P -1'
_atom_sites_solution_hydrogens geom
_atom_sites_solution_primary direct
_atom_sites_solution_secondary difmap
_audit_conform_dict_location ftp://ftp.iucr.org/pub/cif_core.dic
_audit_conform_dict_name cif_core.dic
_audit_conform_dict_version 2.3
_audit_creation_date 2013-11-07T18:08:56-00:00
_audit_creation_method 'WinGX routine CIF_UPDATE'
_cell_angle_alpha 69.7990(10)
_cell_angle_beta 86.134(2)
_cell_angle_gamma 70.671(2)
_cell_formula_units_Z 2
_cell_length_a 11.5502(5)
_cell_length_b 11.6399(5)
_cell_length_c 11.7376(5)
_cell_measurement_reflns_used 6327
_cell_measurement_temperature 150(2)
_cell_measurement_theta_max 27.28
_cell_measurement_theta_min 2.7
_cell_measurement_wavelength 0.71073
_cell_volume 1395.53(11)
_computing_cell_refinement 'Bruker APEX2 (Bruker, 2006)'
_computing_data_collection 'Bruker APEX2 (Bruker, 2006)'
_computing_data_reduction 'Bruker APEX2 (Bruker, 2006)'
_computing_molecular_graphics 'Ortep-3 for Windows (Farrugia, 1997)'
_computing_publication_material
;
           WinGX publication routines (Farrugia, 2012),
           CRYSCAL (T. Roisnel, local program)
;
_computing_structure_refinement 'SHELXL-97 (Sheldrick, 1997)'
_computing_structure_solution 'SIR97 (Altomare et al., 1999)'
_diffrn_ambient_temperature 150(2)
_diffrn_detector 'CCD plate'
_diffrn_measured_fraction_theta_full 0.988
_diffrn_measured_fraction_theta_max 0.967
_diffrn_measurement_device_type 'APEXII, Bruker-AXS'
_diffrn_measurement_method 'CCD rotation images, thin slices'
_diffrn_radiation_monochromator graphite
_diffrn_radiation_probe x-ray
_diffrn_radiation_type MoK\a
_diffrn_radiation_wavelength 0.71073
_diffrn_reflns_av_R_equivalents 0.0467
_diffrn_reflns_av_unetI/netI 0.0553
_diffrn_reflns_limit_h_max 14
_diffrn_reflns_limit_h_min -12
_diffrn_reflns_limit_k_max 15
_diffrn_reflns_limit_k_min -15
_diffrn_reflns_limit_l_max 14
_diffrn_reflns_limit_l_min -15
_diffrn_reflns_number 17737
_diffrn_reflns_theta_full 25
_diffrn_reflns_theta_max 27.48
_diffrn_reflns_theta_min 3.14
_exptl_absorpt_coefficient_mu 0.461
_exptl_absorpt_correction_T_max 0.964
_exptl_absorpt_correction_T_min 0.811
_exptl_absorpt_correction_type multi-scan
_exptl_absorpt_process_details
;
  [Sheldrick, G.M. (2002). SADABS Bruker AXS Inc., Madison, Wisconsin, USA]
;
_exptl_crystal_colour yellow
_exptl_crystal_density_diffrn 1.399
_exptl_crystal_density_method 'not measured'
_exptl_crystal_description prism
_exptl_crystal_F_000 612
_exptl_crystal_size_max 0.44
_exptl_crystal_size_mid 0.27
_exptl_crystal_size_min 0.08
_refine_diff_density_max 0.481
_refine_diff_density_min -1.032
_refine_diff_density_rms 0.079
_refine_ls_extinction_method none
_refine_ls_goodness_of_fit_ref 1.067
_refine_ls_hydrogen_treatment constr
_refine_ls_matrix_type full
_refine_ls_number_parameters 345
_refine_ls_number_reflns 6174
_refine_ls_number_restraints 12
_refine_ls_restrained_S_all 1.067
_refine_ls_R_factor_all 0.0515
_refine_ls_R_factor_gt 0.0403
_refine_ls_shift/su_max 0.012
_refine_ls_shift/su_mean 0
_refine_ls_structure_factor_coef Fsqd
_refine_ls_weighting_details 'calc w=1/[\s^2^(Fo^2^)+(0.0418P)^2^+0.7106P] where P=(Fo^2^+2Fc^2^)/3'
_refine_ls_weighting_scheme calc
_refine_ls_wR_factor_gt 0.094
_refine_ls_wR_factor_ref 0.0998
_reflns_number_gt 5136
_reflns_number_total 6174
_reflns_threshold_expression >2sigma(I)
_cod_data_source_file om5b00965_si_001.cif
_cod_data_source_block 2c
_cod_original_cell_volume 1395.53(10)
_cod_database_code 4088256

loop_
_symmetry_equiv_pos_as_xyz
'x, y, z'
'-x, -y, -z'

loop_
_atom_site_label
_atom_site_type_symbol
_atom_site_fract_x
_atom_site_fract_y
_atom_site_fract_z
_atom_site_U_iso_or_equiv
_atom_site_adp_type
_atom_site_occupancy
_atom_site_symmetry_multiplicity
_atom_site_calc_flag
_atom_site_refinement_flags
_atom_site_disorder_assembly
_atom_site_disorder_group
Zr1 Zr 0.80129(2) 0.24435(2) 0.70261(2) 0.01959(9) Uani 1 1 d . A .
Si1 Si 1.00380(6) 0.24985(7) 0.49273(6) 0.02087(16) Uani 1 1 d . . .
C1A C 0.6027(4) 0.3027(5) 0.7161(5) 0.0190(10) Uani 0.5 1 d P A 1
H1A1 H 0.5788 0.226 0.7591 0.029 Uiso 0.5 1 calc PR A 1
H1A2 H 0.5626 0.3449 0.6343 0.029 Uiso 0.5 1 calc PR A 1
H1A3 H 0.5772 0.3634 0.7609 0.029 Uiso 0.5 1 calc PR A 1
C2A C 0.7990(5) 0.1712(5) 0.9027(4) 0.0185(10) Uani 0.5 1 d P A 1
H2A1 H 0.7517 0.2424 0.9309 0.028 Uiso 0.5 1 calc PR A 1
H2A2 H 0.8834 0.1357 0.9378 0.028 Uiso 0.5 1 calc PR A 1
H2A3 H 0.7611 0.1031 0.9283 0.028 Uiso 0.5 1 calc PR A 1
C1B C 0.5907(4) 0.3733(5) 0.6563(5) 0.0164(10) Uani 0.5 1 d P A 2
H1B1 H 0.539 0.3213 0.6986 0.025 Uiso 0.5 1 calc PR A 2
H1B2 H 0.573 0.4035 0.5684 0.025 Uiso 0.5 1 calc PR A 2
H1B3 H 0.5734 0.4481 0.6829 0.025 Uiso 0.5 1 calc PR A 2
C2B C 0.8683(5) 0.1139(5) 0.9062(4) 0.0178(10) Uani 0.5 1 d P A 2
H2B1 H 0.8281 0.1617 0.9602 0.027 Uiso 0.5 1 calc PR A 2
H2B2 H 0.9576 0.0913 0.9156 0.027 Uiso 0.5 1 calc PR A 2
H2B3 H 0.8469 0.0345 0.9273 0.027 Uiso 0.5 1 calc PR A 2
C11 C 0.9761(3) 0.3366(3) 0.3257(2) 0.0302(6) Uani 1 1 d . A .
H11A H 1.0283 0.3913 0.2977 0.045 Uiso 1 1 calc R . .
H11B H 0.8896 0.3908 0.3076 0.045 Uiso 1 1 calc R . .
H11C H 0.9958 0.2732 0.2838 0.045 Uiso 1 1 calc R . .
C12 C 0.9413(2) 0.3587(2) 0.5848(2) 0.0165(5) Uani 1 1 d . A .
C13 C 0.8225(2) 0.4560(2) 0.5671(2) 0.0244(6) Uani 1 1 d . A .
C14 C 0.7440(3) 0.5298(2) 0.4502(3) 0.0445(9) Uani 1 1 d . . .
H14A H 0.67 0.5944 0.4638 0.067 Uiso 1 1 calc R A .
H14B H 0.7204 0.4694 0.4233 0.067 Uiso 1 1 calc R . .
H14C H 0.7907 0.5736 0.3876 0.067 Uiso 1 1 calc R . .
C15 C 0.7873(3) 0.4765(3) 0.6768(3) 0.0333(7) Uani 1 1 d . A .
H15 H 0.7105 0.533 0.6892 0.04 Uiso 1 1 calc R . .
C16 C 0.8845(2) 0.3996(2) 0.7668(2) 0.0184(5) Uani 1 1 d . . .
C17 C 0.9801(2) 0.3276(2) 0.7098(2) 0.0141(5) Uani 1 1 d . A .
C18 C 1.0923(2) 0.2475(3) 0.7776(2) 0.0254(6) Uani 1 1 d . . .
H18 H 1.1574 0.1985 0.7421 0.03 Uiso 1 1 calc R A .
C19 C 1.1060(2) 0.2416(3) 0.8939(2) 0.0318(7) Uani 1 1 d . A .
H19 H 1.1821 0.1893 0.9384 0.038 Uiso 1 1 calc R . .
C20 C 1.0102(2) 0.3111(2) 0.9504(2) 0.0206(5) Uani 1 1 d . . .
H20 H 1.023 0.3031 1.0323 0.025 Uiso 1 1 calc R A .
C21 C 0.8998(2) 0.3894(2) 0.8903(2) 0.0205(5) Uani 1 1 d . A .
C22A C 0.7999(5) 0.4351(5) 0.9701(5) 0.0207(3) Uani 0.5 1 d PD A 1
C23A C 0.8216(5) 0.5023(4) 1.0392(4) 0.0207(3) Uani 0.5 1 d PD A 1
H23A H 0.899 0.5146 1.0383 0.025 Uiso 0.5 1 calc PR A 1
C24A C 0.7304(5) 0.5516(5) 1.1099(4) 0.0207(3) Uani 0.5 1 d PD A 1
H24A H 0.7443 0.6002 1.1549 0.025 Uiso 0.5 1 calc PR A 1
C25A C 0.6201(5) 0.5295(5) 1.1142(5) 0.0207(3) Uani 0.5 1 d PD A 1
H25A H 0.5587 0.5617 1.1638 0.025 Uiso 0.5 1 calc PR A 1
C26A C 0.5970(5) 0.4611(4) 1.0473(4) 0.0207(3) Uani 0.5 1 d PD A 1
H26A H 0.5206 0.4462 1.0511 0.025 Uiso 0.5 1 calc PR A 1
C27A C 0.6876(5) 0.4146(5) 0.9745(4) 0.0207(3) Uani 0.5 1 d PD A 1
H27A H 0.6724 0.3685 0.9275 0.025 Uiso 0.5 1 calc PR A 1
C22B C 0.8048(5) 0.4862(5) 0.9353(5) 0.0207(3) Uani 0.5 1 d PD A 2
C23B C 0.7562(4) 0.6206(5) 0.8721(4) 0.0207(3) Uani 0.5 1 d PD A 2
H23B H 0.7805 0.6559 0.7922 0.025 Uiso 0.5 1 calc PR A 2
C24B C 0.6739(4) 0.7019(5) 0.9244(4) 0.0207(3) Uani 0.5 1 d PD A 2
H24B H 0.6431 0.7924 0.8808 0.025 Uiso 0.5 1 calc PR A 2
C25B C 0.6356(5) 0.6519(5) 1.0408(4) 0.0207(3) Uani 0.5 1 d PD A 2
H25B H 0.5783 0.708 1.0762 0.025 Uiso 0.5 1 calc PR A 2
C26B C 0.6817(5) 0.5199(5) 1.1047(5) 0.0207(3) Uani 0.5 1 d PD A 2
H26B H 0.6573 0.4854 1.1847 0.025 Uiso 0.5 1 calc PR A 2
C27B C 0.7644(5) 0.4376(5) 1.0509(4) 0.0207(3) Uani 0.5 1 d PD A 2
H27B H 0.7935 0.3469 1.0941 0.025 Uiso 0.5 1 calc PR A 2
C41 C 1.1728(2) 0.1662(3) 0.5165(3) 0.0364(7) Uani 1 1 d . A .
H41A H 1.1995 0.1122 0.4653 0.055 Uiso 1 1 calc R . .
H41B H 1.1931 0.1116 0.6021 0.055 Uiso 1 1 calc R . .
H41C H 1.2149 0.2309 0.4946 0.055 Uiso 1 1 calc R . .
C42 C 0.9120(2) 0.1379(2) 0.5584(2) 0.0187(5) Uani 1 1 d . A .
C43 C 0.9344(3) 0.0370(2) 0.6757(2) 0.0275(6) Uani 1 1 d . A .
C44 C 1.0554(3) -0.0358(2) 0.7484(3) 0.0376(8) Uani 1 1 d . . .
H44A H 1.0434 -0.0987 0.8251 0.056 Uiso 1 1 calc R A .
H44B H 1.0867 0.0255 0.7655 0.056 Uiso 1 1 calc R . .
H44C H 1.1146 -0.0815 0.7017 0.056 Uiso 1 1 calc R . .
C45 C 0.8253(3) 0.0127(3) 0.7149(3) 0.0400(8) Uani 1 1 d . A .
H45 H 0.8159 -0.0467 0.7913 0.048 Uiso 1 1 calc R . .
C46 C 0.7302(3) 0.0911(2) 0.6222(2) 0.0298(6) Uani 1 1 d . . .
C47 C 0.7845(2) 0.1673(2) 0.5247(2) 0.0161(5) Uani 1 1 d . A .
C48 C 0.7118(2) 0.2498(2) 0.4159(2) 0.0176(5) Uani 1 1 d . . .
H48 H 0.7452 0.3023 0.3506 0.021 Uiso 1 1 calc R A .
C49 C 0.5940(2) 0.2528(2) 0.4062(2) 0.0191(5) Uani 1 1 d . A .
H49 H 0.5463 0.3062 0.3326 0.023 Uiso 1 1 calc R . .
C50 C 0.5410(3) 0.1782(2) 0.5029(2) 0.0267(6) Uani 1 1 d . . .
H50 H 0.4582 0.1836 0.4928 0.032 Uiso 1 1 calc R A .
C51 C 0.6051(3) 0.0986(3) 0.6105(2) 0.0402(8) Uani 1 1 d . A .
C52A C 0.5672(4) -0.0071(5) 0.6998(4) 0.0191(3) Uani 0.5 1 d PD A 1
C53A C 0.6321(4) -0.1398(4) 0.7525(4) 0.0191(3) Uani 0.5 1 d PD A 1
H53A H 0.7141 -0.1738 0.7315 0.023 Uiso 0.5 1 calc PR A 1
C54A C 0.5778(4) -0.2215(5) 0.8347(4) 0.0191(3) Uani 0.5 1 d PD A 1
H54A H 0.6227 -0.3112 0.87 0.023 Uiso 0.5 1 calc PR A 1
C55A C 0.4568(4) -0.1727(4) 0.8661(4) 0.0191(3) Uani 0.5 1 d PD A 1
H55A H 0.419 -0.2298 0.9207 0.023 Uiso 0.5 1 calc PR A 1
C56A C 0.3922(5) -0.0412(5) 0.8178(5) 0.0191(3) Uani 0.5 1 d PD A 1
H56A H 0.3112 -0.007 0.841 0.023 Uiso 0.5 1 calc PR A 1
C57A C 0.4489(4) 0.0418(5) 0.7331(4) 0.0191(3) Uani 0.5 1 d PD A 1
H57A H 0.405 0.1318 0.6989 0.023 Uiso 0.5 1 calc PR A 1
C52B C 0.5243(5) 0.0532(5) 0.7203(5) 0.0191(3) Uani 0.5 1 d PD A 2
C53B C 0.4510(4) -0.0149(4) 0.7043(5) 0.0191(3) Uani 0.5 1 d PD A 2
H53B H 0.4455 -0.0233 0.6274 0.023 Uiso 0.5 1 calc PR A 2
C54B C 0.3858(5) -0.0710(5) 0.7993(5) 0.0191(3) Uani 0.5 1 d PD A 2
H54B H 0.3381 -0.1192 0.7879 0.023 Uiso 0.5 1 calc PR A 2
C55B C 0.3915(4) -0.0554(4) 0.9109(5) 0.0191(3) Uani 0.5 1 d PD A 2
H55B H 0.3464 -0.0922 0.9757 0.023 Uiso 0.5 1 calc PR A 2
C56B C 0.4626(4) 0.0133(4) 0.9283(4) 0.0191(3) Uani 0.5 1 d PD . 2
H56B H 0.4656 0.0245 1.0044 0.023 Uiso 0.5 1 calc PR . 2
C57B C 0.5291(4) 0.0655(4) 0.8336(4) 0.0191(3) Uani 0.5 1 d PD A 2
H57B H 0.5793 0.1108 0.8463 0.023 Uiso 0.5 1 calc PR A 2

loop_
_atom_site_aniso_label
_atom_site_aniso_U_11
_atom_site_aniso_U_22
_atom_site_aniso_U_33
_atom_site_aniso_U_23
_atom_site_aniso_U_13
_atom_site_aniso_U_12
Zr1 0.01970(14) 0.03276(15) 0.01459(14) -0.00977(10) 0.00639(9) -0.01840(11)
Si1 0.0120(3) 0.0345(4) 0.0161(3) -0.0096(3) 0.0032(3) -0.0071(3)
C1A 0.017(3) 0.022(3) 0.019(3) -0.010(2) -0.002(2) -0.003(2)
C2A 0.019(3) 0.022(3) 0.016(3) -0.004(2) 0.003(2) -0.012(2)
C1B 0.010(2) 0.017(2) 0.020(3) -0.004(2) 0.002(2) -0.0043(19)
C2B 0.018(3) 0.021(3) 0.015(3) -0.007(2) 0.000(2) -0.007(2)
C11 0.0251(14) 0.0500(17) 0.0190(14) -0.0111(12) 0.0057(11) -0.0185(13)
C12 0.0166(12) 0.0184(11) 0.0156(12) -0.0014(9) 0.0011(9) -0.0117(9)
C13 0.0332(15) 0.0108(11) 0.0251(14) -0.0015(10) -0.0136(11) -0.0040(10)
C14 0.067(2) 0.0140(12) 0.0432(19) -0.0048(12) -0.0376(17) 0.0010(13)
C15 0.0238(14) 0.0311(14) 0.0424(17) -0.0245(13) -0.0180(13) 0.0106(11)
C16 0.0138(12) 0.0180(11) 0.0234(13) -0.0079(10) -0.0033(10) -0.0035(9)
C17 0.0136(11) 0.0152(10) 0.0149(12) -0.0022(9) 0.0017(9) -0.0098(9)
C18 0.0141(12) 0.0334(14) 0.0254(14) -0.0133(11) -0.0019(10) 0.0004(11)
C19 0.0226(14) 0.0349(15) 0.0286(15) -0.0125(12) -0.0129(12) 0.0067(12)
C20 0.0267(14) 0.0204(12) 0.0151(12) -0.0024(10) -0.0005(10) -0.0117(10)
C21 0.0155(12) 0.0280(13) 0.0243(13) -0.0132(11) 0.0009(10) -0.0105(10)
C22A 0.0218(8) 0.0225(7) 0.0170(7) -0.0048(6) 0.0009(6) -0.0084(6)
C23A 0.0218(8) 0.0225(7) 0.0170(7) -0.0048(6) 0.0009(6) -0.0084(6)
C24A 0.0218(8) 0.0225(7) 0.0170(7) -0.0048(6) 0.0009(6) -0.0084(6)
C25A 0.0218(8) 0.0225(7) 0.0170(7) -0.0048(6) 0.0009(6) -0.0084(6)
C26A 0.0218(8) 0.0225(7) 0.0170(7) -0.0048(6) 0.0009(6) -0.0084(6)
C27A 0.0218(8) 0.0225(7) 0.0170(7) -0.0048(6) 0.0009(6) -0.0084(6)
C22B 0.0218(8) 0.0225(7) 0.0170(7) -0.0048(6) 0.0009(6) -0.0084(6)
C23B 0.0218(8) 0.0225(7) 0.0170(7) -0.0048(6) 0.0009(6) -0.0084(6)
C24B 0.0218(8) 0.0225(7) 0.0170(7) -0.0048(6) 0.0009(6) -0.0084(6)
C25B 0.0218(8) 0.0225(7) 0.0170(7) -0.0048(6) 0.0009(6) -0.0084(6)
C26B 0.0218(8) 0.0225(7) 0.0170(7) -0.0048(6) 0.0009(6) -0.0084(6)
C27B 0.0218(8) 0.0225(7) 0.0170(7) -0.0048(6) 0.0009(6) -0.0084(6)
C41 0.0143(13) 0.067(2) 0.0268(16) -0.0224(15) 0.0053(12) -0.0063(13)
C42 0.0206(13) 0.0156(11) 0.0164(12) -0.0061(9) -0.0041(10) -0.0002(9)
C43 0.0404(16) 0.0121(11) 0.0283(15) -0.0007(10) -0.0188(12) -0.0089(11)
C44 0.0510(19) 0.0158(12) 0.0381(17) -0.0025(12) -0.0296(15) -0.0017(12)
C45 0.064(2) 0.0306(15) 0.0260(15) 0.0155(12) -0.0253(15) -0.0370(15)
C46 0.0435(17) 0.0281(13) 0.0196(13) 0.0073(11) -0.0136(12) -0.0274(13)
C47 0.0204(12) 0.0122(10) 0.0151(12) -0.0039(9) -0.0008(9) -0.0049(9)
C48 0.0207(12) 0.0151(11) 0.0134(12) -0.0022(9) 0.0007(10) -0.0042(9)
C49 0.0214(13) 0.0165(11) 0.0154(12) -0.0020(9) -0.0036(10) -0.0038(9)
C50 0.0292(15) 0.0332(14) 0.0206(13) -0.0016(11) -0.0034(11) -0.0212(12)
C51 0.055(2) 0.0544(19) 0.0184(14) 0.0095(13) -0.0120(14) -0.0470(17)
C52A 0.0155(7) 0.0204(8) 0.0205(7) -0.0045(6) 0.0006(6) -0.0072(6)
C53A 0.0155(7) 0.0204(8) 0.0205(7) -0.0045(6) 0.0006(6) -0.0072(6)
C54A 0.0155(7) 0.0204(8) 0.0205(7) -0.0045(6) 0.0006(6) -0.0072(6)
C55A 0.0155(7) 0.0204(8) 0.0205(7) -0.0045(6) 0.0006(6) -0.0072(6)
C56A 0.0155(7) 0.0204(8) 0.0205(7) -0.0045(6) 0.0006(6) -0.0072(6)
C57A 0.0155(7) 0.0204(8) 0.0205(7) -0.0045(6) 0.0006(6) -0.0072(6)
C52B 0.0155(7) 0.0204(8) 0.0205(7) -0.0045(6) 0.0006(6) -0.0072(6)
C53B 0.0155(7) 0.0204(8) 0.0205(7) -0.0045(6) 0.0006(6) -0.0072(6)
C54B 0.0155(7) 0.0204(8) 0.0205(7) -0.0045(6) 0.0006(6) -0.0072(6)
C55B 0.0155(7) 0.0204(8) 0.0205(7) -0.0045(6) 0.0006(6) -0.0072(6)
C56B 0.0155(7) 0.0204(8) 0.0205(7) -0.0045(6) 0.0006(6) -0.0072(6)
C57B 0.0155(7) 0.0204(8) 0.0205(7) -0.0045(6) 0.0006(6) -0.0072(6)

loop_
_atom_type_symbol
_atom_type_description
_atom_type_scat_dispersion_real
_atom_type_scat_dispersion_imag
_atom_type_scat_source
C C 0.0033 0.0016 'International Tables Vol C Tables 4.2.6.8 and 6.1.1.4'
H H 0 0 'International Tables Vol C Tables 4.2.6.8 and 6.1.1.4'
Si Si 0.0817 0.0704 'International Tables Vol C Tables 4.2.6.8 and 6.1.1.4'
Zr Zr -2.9673 0.5597 'International Tables Vol C Tables 4.2.6.8 and 6.1.1.4'

loop_
_geom_angle_atom_site_label_1
_geom_angle_atom_site_label_2
_geom_angle_atom_site_label_3
_geom_angle
_geom_angle_site_symmetry_3
C1A Zr1 C2A 82.4(2) .
C1A Zr1 C2B 101.0(2) .
C2A Zr1 C2B 21.03(16) .
C1A Zr1 C1B 20.96(16) .
C2A Zr1 C1B 99.1(2) .
C2B Zr1 C1B 119.28(19) .
C1A Zr1 C42 123.80(14) .
C2A Zr1 C42 131.25(16) .
C2B Zr1 C42 111.55(14) .
C1B Zr1 C42 118.69(14) .
C1A Zr1 C12 133.14(16) .
C2A Zr1 C12 125.08(14) .
C2B Zr1 C12 115.63(14) .
C1B Zr1 C12 112.44(14) .
C42 Zr1 C12 69.33(8) .
C1A Zr1 C43 125.56(15) .
C2A Zr1 C43 97.89(16) .
C2B Zr1 C43 79.16(14) .
C1B Zr1 C43 134.69(13) .
C42 Zr1 C43 33.55(8) .
C12 Zr1 C43 90.69(8) .
C1A Zr1 C13 99.96(16) .
C2A Zr1 C13 128.17(14) .
C2B Zr1 C13 132.72(13) .
C1B Zr1 C13 79.68(14) .
C42 Zr1 C13 90.27(8) .
C12 Zr1 C13 33.41(8) .
C43 Zr1 C13 119.74(9) .
C1A Zr1 C15 88.05(15) .
C2A Zr1 C15 97.40(15) .
C2B Zr1 C15 107.61(13) .
C1B Zr1 C15 73.35(13) .
C42 Zr1 C15 121.19(9) .
C12 Zr1 C15 54.62(9) .
C43 Zr1 C15 144.59(9) .
C13 Zr1 C15 32.00(9) .
C1A Zr1 C45 94.79(16) .
C2A Zr1 C45 86.09(15) .
C2B Zr1 C45 74.96(13) .
C1B Zr1 C45 108.53(14) .
C42 Zr1 C45 54.60(9) .
C12 Zr1 C45 121.34(9) .
C43 Zr1 C45 31.85(10) .
C13 Zr1 C45 144.00(9) .
C15 Zr1 C45 175.78(10) .
C1A Zr1 C17 139.46(14) .
C2A Zr1 C17 91.84(14) .
C2B Zr1 C17 84.05(13) .
C1B Zr1 C17 126.00(13) .
C42 Zr1 C17 89.73(8) .
C12 Zr1 C17 33.26(7) .
C43 Zr1 C17 94.97(8) .
C13 Zr1 C17 53.50(8) .
C15 Zr1 C17 52.78(8) .
C45 Zr1 C17 124.97(9) .
C1A Zr1 C47 90.75(14) .
C2A Zr1 C47 137.72(14) .
C2B Zr1 C47 127.28(13) .
C1B Zr1 C47 87.00(13) .
C42 Zr1 C47 33.15(7) .
C12 Zr1 C47 89.35(7) .
C43 Zr1 C47 53.52(8) .
C13 Zr1 C47 94.11(8) .
C15 Zr1 C47 124.14(8) .
C45 Zr1 C47 52.80(8) .
C17 Zr1 C47 118.20(7) .
C41 Si1 C11 105.16(13) .
C41 Si1 C42 113.43(13) .
C11 Si1 C42 114.11(12) .
C41 Si1 C12 113.64(12) .
C11 Si1 C12 113.48(12) .
C42 Si1 C12 97.32(10) .
Zr1 C1A H1A1 109.5 .
Zr1 C1A H1A2 109.5 .
Zr1 C1A H1A3 109.5 .
Zr1 C2A H2A1 109.5 .
Zr1 C2A H2A2 109.5 .
Zr1 C2A H2A3 109.5 .
Zr1 C1B H1B1 109.5 .
Zr1 C1B H1B2 109.5 .
H1B1 C1B H1B2 109.5 .
Zr1 C1B H1B3 109.5 .
H1B1 C1B H1B3 109.5 .
H1B2 C1B H1B3 109.5 .
Zr1 C2B H2B1 109.5 .
Zr1 C2B H2B2 109.5 .
H2B1 C2B H2B2 109.5 .
Zr1 C2B H2B3 109.5 .
H2B1 C2B H2B3 109.5 .
H2B2 C2B H2B3 109.5 .
Si1 C11 H11A 109.5 .
Si1 C11 H11B 109.5 .
H11A C11 H11B 109.5 .
Si1 C11 H11C 109.5 .
H11A C11 H11C 109.5 .
H11B C11 H11C 109.5 .
C13 C12 C17 105.1(2) .
C13 C12 Si1 126.33(18) .
C17 C12 Si1 124.63(17) .
C13 C12 Zr1 74.45(14) .
C17 C12 Zr1 76.89(12) .
Si1 C12 Zr1 96.64(9) .
C15 C13 C12 109.6(2) .
C15 C13 C14 123.1(3) .
C12 C13 C14 127.3(3) .
C15 C13 Zr1 76.12(16) .
C12 C13 Zr1 72.14(13) .
C14 C13 Zr1 119.11(18) .
C13 C14 H14A 109.5 .
C13 C14 H14B 109.5 .
H14A C14 H14B 109.5 .
C13 C14 H14C 109.5 .
H14A C14 H14C 109.5 .
H14B C14 H14C 109.5 .
C13 C15 C16 109.3(2) .
C13 C15 Zr1 71.87(14) .
C16 C15 Zr1 76.91(14) .
C13 C15 H15 125.4 .
C16 C15 H15 125.4 .
Zr1 C15 H15 117.7 .
C15 C16 C17 106.4(2) .
C15 C16 C21 132.3(2) .
C17 C16 C21 121.2(2) .
C15 C16 Zr1 71.40(14) .
C17 C16 Zr1 71.67(12) .
C21 C16 Zr1 123.71(16) .
C18 C17 C16 118.4(2) .
C18 C17 C12 132.0(2) .
C16 C17 C12 109.5(2) .
C18 C17 Zr1 122.83(16) .
C16 C17 Zr1 76.48(13) .
C12 C17 Zr1 69.85(12) .
C19 C18 C17 119.4(2) .
C19 C18 H18 120.3 .
C17 C18 H18 120.3 .
C18 C19 C20 121.8(2) .
C18 C19 H19 119.1 .
C20 C19 H19 119.1 .
C21 C20 C19 121.7(2) .
C21 C20 H20 119.2 .
C19 C20 H20 119.2 .
C20 C21 C16 117.4(2) .
C20 C21 C22B 123.9(3) .
C16 C21 C22B 117.3(3) .
C20 C21 C22A 114.7(3) .
C16 C21 C22A 126.7(3) .
C23A C22A C27A 119.5(5) .
C23A C22A C21 118.1(4) .
C27A C22A C21 122.5(4) .
C22A C23A C24A 120.3(5) .
C22A C23A H23A 119.9 .
C24A C23A H23A 119.9 .
C25A C24A C23A 119.6(5) .
C25A C24A H24A 120.2 .
C23A C24A H24A 120.2 .
C24A C25A C26A 121.1(5) .
C24A C25A H25A 119.4 .
C26A C25A H25A 119.4 .
C25A C26A C27A 119.0(5) .
C25A C26A H26A 120.5 .
C27A C26A H26A 120.5 .
C22A C27A C26A 120.5(5) .
C22A C27A H27A 119.8 .
C26A C27A H27A 119.8 .
C27B C22B C23B 117.8(5) .
C27B C22B C21 116.4(4) .
C23B C22B C21 125.8(4) .
C24B C23B C22B 121.1(5) .
C24B C23B H23B 119.5 .
C22B C23B H23B 119.5 .
C23B C24B C25B 120.3(5) .
C23B C24B H24B 119.8 .
C25B C24B H24B 119.8 .
C26B C25B C24B 119.7(5) .
C26B C25B H25B 120.2 .
C24B C25B H25B 120.2 .
C25B C26B C27B 119.8(5) .
C25B C26B H26B 120.1 .
C27B C26B H26B 120.1 .
C22B C27B C26B 121.2(5) .
C22B C27B H27B 119.4 .
C26B C27B H27B 119.4 .
Si1 C41 H41A 109.5 .
Si1 C41 H41B 109.5 .
H41A C41 H41B 109.5 .
Si1 C41 H41C 109.5 .
H41A C41 H41C 109.5 .
H41B C41 H41C 109.5 .
C43 C42 C47 105.2(2) .
C43 C42 Si1 126.33(18) .
C47 C42 Si1 124.70(17) .
C43 C42 Zr1 74.37(14) .
C47 C42 Zr1 77.34(13) .
Si1 C42 Zr1 96.70(9) .
C45 C43 C42 109.7(2) .
C45 C43 C44 123.2(2) .
C42 C43 C44 127.1(3) .
C45 C43 Zr1 76.53(17) .
C42 C43 Zr1 72.08(13) .
C44 C43 Zr1 118.69(17) .
C43 C44 H44A 109.5 .
C43 C44 H44B 109.5 .
H44A C44 H44B 109.5 .
C43 C44 H44C 109.5 .
H44A C44 H44C 109.5 .
H44B C44 H44C 109.5 .
C43 C45 C46 109.3(2) .
C43 C45 Zr1 71.62(14) .
C46 C45 Zr1 76.90(15) .
C43 C45 H45 125.4 .
C46 C45 H45 125.4 .
Zr1 C45 H45 117.9 .
C45 C46 C51 132.8(2) .
C45 C46 C47 106.4(2) .
C51 C46 C47 120.7(2) .
C45 C46 Zr1 71.37(14) .
C51 C46 Zr1 124.6(2) .
C47 C46 Zr1 71.73(13) .
C48 C47 C46 118.7(2) .
C48 C47 C42 131.9(2) .
C46 C47 C42 109.4(2) .
C48 C47 Zr1 122.90(15) .
C46 C47 Zr1 76.41(14) .
C42 C47 Zr1 69.51(12) .
C49 C48 C47 119.4(2) .
C49 C48 H48 120.3 .
C47 C48 H48 120.3 .
C48 C49 C50 121.5(2) .
C48 C49 H49 119.2 .
C50 C49 H49 119.2 .
C51 C50 C49 122.0(2) .
C51 C50 H50 119 .
C49 C50 H50 119 .
C50 C51 C46 117.7(2) .
C50 C51 C52A 123.3(3) .
C46 C51 C52A 116.5(3) .
C50 C51 C52B 115.3(3) .
C46 C51 C52B 125.0(3) .
C57A C52A C53A 119.2(4) .
C57A C52A C51 110.4(4) .
C53A C52A C51 130.4(4) .
C54A C53A C52A 120.6(4) .
C54A C53A H53A 119.7 .
C52A C53A H53A 119.7 .
C53A C54A C55A 120.3(4) .
C53A C54A H54A 119.9 .
C55A C54A H54A 119.9 .
C56A C55A C54A 120.0(5) .
C56A C55A H55A 120 .
C54A C55A H55A 120 .
C55A C56A C57A 119.1(5) .
C55A C56A H56A 120.5 .
C57A C56A H56A 120.5 .
C52A C57A C56A 120.8(5) .
C52A C57A H57A 119.6 .
C56A C57A H57A 119.6 .
C57B C52B C53B 118.1(5) .
C57B C52B C51 125.3(4) .
C53B C52B C51 116.3(4) .
C52B C53B C54B 121.3(5) .
C52B C53B H53B 119.4 .
C54B C53B H53B 119.4 .
C55B C54B C53B 119.2(5) .
C55B C54B H54B 120.4 .
C53B C54B H54B 120.4 .
C56B C55B C54B 120.6(5) .
C56B C55B H55B 119.7 .
C54B C55B H55B 119.7 .
C57B C56B C55B 119.3(5) .
C57B C56B C56B 108.6(4) 2_657
C55B C56B C56B 126.2(5) 2_657
C57B C56B H56B 120.3 .
C55B C56B H56B 120.3 .
C56B C57B C52B 121.6(4) .
C56B C57B H57B 119.2 .
C52B C57B H57B 119.2 .

loop_
_geom_bond_atom_site_label_1
_geom_bond_atom_site_label_2
_geom_bond_distance
_geom_bond_site_symmetry_2
Zr1 C1A 2.178(5) .
Zr1 C2A 2.206(5) .
Zr1 C2B 2.362(5) .
Zr1 C1B 2.379(5) .
Zr1 C42 2.479(2) .
Zr1 C12 2.480(2) .
Zr1 C43 2.509(3) .
Zr1 C13 2.510(2) .
Zr1 C15 2.564(3) .
Zr1 C45 2.571(3) .
Zr1 C17 2.573(2) .
Zr1 C47 2.582(2) .
Si1 C41 1.861(3) .
Si1 C11 1.863(3) .
Si1 C42 1.878(3) .
Si1 C12 1.878(2) .
C1A H1A1 0.98 .
C1A H1A2 0.98 .
C1A H1A3 0.98 .
C2A H2A1 0.98 .
C2A H2A2 0.98 .
C2A H2A3 0.98 .
C1B H1B1 0.98 .
C1B H1B2 0.98 .
C1B H1B3 0.98 .
C2B H2B1 0.98 .
C2B H2B2 0.98 .
C2B H2B3 0.98 .
C11 H11A 0.98 .
C11 H11B 0.98 .
C11 H11C 0.98 .
C12 C13 1.435(3) .
C12 C17 1.449(3) .
C13 C15 1.400(4) .
C13 C14 1.510(3) .
C14 H14A 0.98 .
C14 H14B 0.98 .
C14 H14C 0.98 .
C15 C16 1.421(3) .
C15 H15 0.95 .
C16 C17 1.430(3) .
C16 C21 1.431(3) .
C17 C18 1.417(3) .
C18 C19 1.361(4) .
C18 H18 0.95 .
C19 C20 1.413(4) .
C19 H19 0.95 .
C20 C21 1.365(3) .
C20 H20 0.95 .
C21 C22B 1.505(6) .
C21 C22A 1.511(6) .
C22A C23A 1.389(7) .
C22A C27A 1.390(7) .
C23A C24A 1.392(7) .
C23A H23A 0.95 .
C24A C25A 1.375(7) .
C24A H24A 0.95 .
C25A C26A 1.386(7) .
C25A H25A 0.95 .
C26A C27A 1.394(7) .
C26A H26A 0.95 .
C27A H27A 0.95 .
C22B C27B 1.392(7) .
C22B C23B 1.410(7) .
C23B C24B 1.379(7) .
C23B H23B 0.95 .
C24B C25B 1.392(7) .
C24B H24B 0.95 .
C25B C26B 1.387(7) .
C25B H25B 0.95 .
C26B C27B 1.399(7) .
C26B H26B 0.95 .
C27B H27B 0.95 .
C41 H41A 0.98 .
C41 H41B 0.98 .
C41 H41C 0.98 .
C42 C43 1.440(3) .
C42 C47 1.447(3) .
C43 C45 1.395(4) .
C43 C44 1.509(4) .
C44 H44A 0.98 .
C44 H44B 0.98 .
C44 H44C 0.98 .
C45 C46 1.427(4) .
C45 H45 0.95 .
C46 C51 1.431(4) .
C46 C47 1.435(3) .
C47 C48 1.422(3) .
C48 C49 1.362(3) .
C48 H48 0.95 .
C49 C50 1.412(3) .
C49 H49 0.95 .
C50 C51 1.366(4) .
C50 H50 0.95 .
C51 C52A 1.486(5) .
C51 C52B 1.583(6) .
C52A C57A 1.381(7) .
C52A C53A 1.403(7) .
C53A C54A 1.381(7) .
C53A H53A 0.95 .
C54A C55A 1.400(7) .
C54A H54A 0.95 .
C55A C56A 1.387(7) .
C55A H55A 0.95 .
C56A C57A 1.420(7) .
C56A H56A 0.95 .
C57A H57A 0.95 .
C52B C57B 1.393(7) .
C52B C53B 1.396(7) .
C53B C54B 1.395(7) .
C53B H53B 0.95 .
C54B C55B 1.392(7) .
C54B H54B 0.95 .
C55B C56B 1.389(6) .
C55B H55B 0.95 .
C56B C57B 1.387(7) .
C56B C56B 1.825(10) 2_657
C56B H56B 0.95 .
C57B H57B 0.95 .

loop_
_geom_torsion_atom_site_label_1
_geom_torsion_atom_site_label_2
_geom_torsion_atom_site_label_3
_geom_torsion_atom_site_label_4
_geom_torsion
_geom_torsion_site_symmetry_1
_geom_torsion_site_symmetry_4
C41 Si1 C12 C13 165.3(2) . .
C11 Si1 C12 C13 45.3(2) . .
C42 Si1 C12 C13 -75.1(2) . .
C41 Si1 C12 C17 -40.5(2) . .
C11 Si1 C12 C17 -160.55(18) . .
C42 Si1 C12 C17 79.1(2) . .
C41 Si1 C12 Zr1 -119.10(13) . .
C11 Si1 C12 Zr1 120.81(11) . .
C42 Si1 C12 Zr1 0.49(10) . .
C1A Zr1 C12 C13 8.1(2) . .
C2A Zr1 C12 C13 -107.9(2) . .
C2B Zr1 C12 C13 -129.73(19) . .
C1B Zr1 C12 C13 12.00(19) . .
C42 Zr1 C12 C13 125.53(15) . .
C43 Zr1 C12 C13 151.98(14) . .
C15 Zr1 C12 C13 -35.67(14) . .
C45 Zr1 C12 C13 142.85(14) . .
C17 Zr1 C12 C13 -109.99(19) . .
C47 Zr1 C12 C13 98.48(14) . .
C1A Zr1 C12 C17 118.1(2) . .
C2A Zr1 C12 C17 2.1(2) . .
C2B Zr1 C12 C17 -19.7(2) . .
C1B Zr1 C12 C17 121.99(17) . .
C42 Zr1 C12 C17 -124.48(14) . .
C43 Zr1 C12 C17 -98.03(13) . .
C13 Zr1 C12 C17 109.99(19) . .
C15 Zr1 C12 C17 74.33(14) . .
C45 Zr1 C12 C17 -107.16(14) . .
C47 Zr1 C12 C17 -151.53(13) . .
C1A Zr1 C12 Si1 -117.87(19) . .
C2A Zr1 C12 Si1 126.20(19) . .
C2B Zr1 C12 Si1 104.34(16) . .
C1B Zr1 C12 Si1 -113.93(15) . .
C42 Zr1 C12 Si1 -0.40(8) . .
C43 Zr1 C12 Si1 26.05(10) . .
C13 Zr1 C12 Si1 -125.93(18) . .
C15 Zr1 C12 Si1 -161.59(13) . .
C45 Zr1 C12 Si1 16.92(13) . .
C17 Zr1 C12 Si1 124.08(17) . .
C47 Zr1 C12 Si1 -27.45(9) . .
C17 C12 C13 C15 -3.9(3) . .
Si1 C12 C13 C15 154.4(2) . .
Zr1 C12 C13 C15 67.5(2) . .
C17 C12 C13 C14 175.2(2) . .
Si1 C12 C13 C14 -26.6(4) . .
Zr1 C12 C13 C14 -113.4(3) . .
C17 C12 C13 Zr1 -71.41(14) . .
Si1 C12 C13 Zr1 86.81(17) . .
C1A Zr1 C13 C15 69.7(2) . .
C2A Zr1 C13 C15 -18.4(3) . .
C2B Zr1 C13 C15 -45.5(3) . .
C1B Zr1 C13 C15 75.04(19) . .
C42 Zr1 C13 C15 -165.81(16) . .
C12 Zr1 C13 C15 -116.2(2) . .
C43 Zr1 C13 C15 -148.98(15) . .
C45 Zr1 C13 C15 -177.57(16) . .
C17 Zr1 C13 C15 -76.35(16) . .
C47 Zr1 C13 C15 161.23(16) . .
C1A Zr1 C13 C12 -174.04(18) . .
C2A Zr1 C13 C12 97.8(2) . .
C2B Zr1 C13 C12 70.7(2) . .
C1B Zr1 C13 C12 -168.74(18) . .
C42 Zr1 C13 C12 -49.59(14) . .
C43 Zr1 C13 C12 -32.75(16) . .
C15 Zr1 C13 C12 116.2(2) . .
C45 Zr1 C13 C12 -61.3(2) . .
C17 Zr1 C13 C12 39.87(13) . .
C47 Zr1 C13 C12 -82.55(14) . .
C1A Zr1 C13 C14 -50.7(3) . .
C2A Zr1 C13 C14 -138.8(3) . .
C2B Zr1 C13 C14 -165.9(3) . .
C1B Zr1 C13 C14 -45.4(2) . .
C42 Zr1 C13 C14 73.8(2) . .
C12 Zr1 C13 C14 123.4(3) . .
C43 Zr1 C13 C14 90.6(2) . .
C15 Zr1 C13 C14 -120.4(3) . .
C45 Zr1 C13 C14 62.0(3) . .
C17 Zr1 C13 C14 163.2(3) . .
C47 Zr1 C13 C14 40.8(2) . .
C12 C13 C15 C16 3.5(3) . .
C14 C13 C15 C16 -175.6(2) . .
Zr1 C13 C15 C16 68.5(2) . .
C12 C13 C15 Zr1 -64.97(17) . .
C14 C13 C15 Zr1 115.9(3) . .
C1A Zr1 C15 C13 -112.4(2) . .
C2A Zr1 C15 C13 165.5(2) . .
C2B Zr1 C15 C13 146.6(2) . .
C1B Zr1 C15 C13 -97.2(2) . .
C42 Zr1 C15 C13 16.65(18) . .
C12 Zr1 C15 C13 37.29(15) . .
C43 Zr1 C15 C13 50.6(2) . .
C17 Zr1 C15 C13 78.82(17) . .
C47 Zr1 C15 C13 -22.82(19) . .
C1A Zr1 C15 C16 131.9(2) . .
C2A Zr1 C15 C16 49.8(2) . .
C2B Zr1 C15 C16 31.0(2) . .
C1B Zr1 C15 C16 147.1(2) . .
C42 Zr1 C15 C16 -99.02(17) . .
C12 Zr1 C15 C16 -78.38(16) . .
C43 Zr1 C15 C16 -65.1(2) . .
C13 Zr1 C15 C16 -115.7(2) . .
C17 Zr1 C15 C16 -36.84(14) . .
C47 Zr1 C15 C16 -138.48(15) . .
C13 C15 C16 C17 -1.6(3) . .
Zr1 C15 C16 C17 63.57(16) . .
C13 C15 C16 C21 175.8(3) . .
Zr1 C15 C16 C21 -119.0(3) . .
C13 C15 C16 Zr1 -65.18(19) . .
C1A Zr1 C16 C15 -51.7(2) . .
C2A Zr1 C16 C15 -128.9(2) . .
C2B Zr1 C16 C15 -150.1(2) . .
C1B Zr1 C16 C15 -31.9(2) . .
C42 Zr1 C16 C15 100.59(17) . .
C12 Zr1 C16 C15 78.38(17) . .
C43 Zr1 C16 C15 140.41(17) . .
C13 Zr1 C16 C15 36.71(17) . .
C45 Zr1 C16 C15 171.94(19) . .
C17 Zr1 C16 C15 115.2(2) . .
C47 Zr1 C16 C15 67.0(2) . .
C1A Zr1 C16 C17 -166.9(2) . .
C2A Zr1 C16 C17 115.9(2) . .
C2B Zr1 C16 C17 94.67(19) . .
C1B Zr1 C16 C17 -147.11(18) . .
C42 Zr1 C16 C17 -14.60(16) . .
C12 Zr1 C16 C17 -36.81(13) . .
C43 Zr1 C16 C17 25.22(17) . .
C13 Zr1 C16 C17 -78.48(15) . .
C15 Zr1 C16 C17 -115.2(2) . .
C45 Zr1 C16 C17 56.8(2) . .
C47 Zr1 C16 C17 -48.16(19) . .
C1A Zr1 C16 C21 77.3(2) . .
C2A Zr1 C16 C21 0.1(2) . .
C2B Zr1 C16 C21 -21.1(2) . .
C1B Zr1 C16 C21 97.1(2) . .
C42 Zr1 C16 C21 -130.39(18) . .
C12 Zr1 C16 C21 -152.6(2) . .
C43 Zr1 C16 C21 -90.6(2) . .
C13 Zr1 C16 C21 165.7(2) . .
C15 Zr1 C16 C21 129.0(3) . .
C45 Zr1 C16 C21 -59.0(3) . .
C17 Zr1 C16 C21 -115.8(2) . .
C47 Zr1 C16 C21 -163.94(17) . .
C15 C16 C17 C18 176.3(2) . .
C21 C16 C17 C18 -1.4(3) . .
Zr1 C16 C17 C18 -120.3(2) . .
C15 C16 C17 C12 -0.8(3) . .
C21 C16 C17 C12 -178.6(2) . .
Zr1 C16 C17 C12 62.55(15) . .
C15 C16 C17 Zr1 -63.39(18) . .
C21 C16 C17 Zr1 118.9(2) . .
C13 C12 C17 C18 -173.8(2) . .
Si1 C12 C17 C18 27.5(4) . .
Zr1 C12 C17 C18 116.5(3) . .
C13 C12 C17 C16 2.9(2) . .
Si1 C12 C17 C16 -155.84(17) . .
Zr1 C12 C17 C16 -66.79(16) . .
C13 C12 C17 Zr1 69.65(15) . .
Si1 C12 C17 Zr1 -89.06(16) . .
C1A Zr1 C17 C18 134.6(3) . .
C2A Zr1 C17 C18 54.1(2) . .
C2B Zr1 C17 C18 34.5(2) . .
C1B Zr1 C17 C18 156.7(2) . .
C42 Zr1 C17 C18 -77.2(2) . .
C12 Zr1 C17 C18 -127.7(3) . .
C43 Zr1 C17 C18 -44.0(2) . .
C13 Zr1 C17 C18 -167.7(2) . .
C15 Zr1 C17 C18 152.0(2) . .
C45 Zr1 C17 C18 -32.4(2) . .
C47 Zr1 C17 C18 -94.9(2) . .
C1A Zr1 C17 C16 19.2(3) . .
C2A Zr1 C17 C16 -61.25(19) . .
C2B Zr1 C17 C16 -80.81(18) . .
C1B Zr1 C17 C16 41.3(2) . .
C42 Zr1 C17 C16 167.48(14) . .
C12 Zr1 C17 C16 117.01(19) . .
C43 Zr1 C17 C16 -159.34(14) . .
C13 Zr1 C17 C16 76.94(15) . .
C15 Zr1 C17 C16 36.65(14) . .
C45 Zr1 C17 C16 -147.77(14) . .
C47 Zr1 C17 C16 149.76(13) . .
C1A Zr1 C17 C12 -97.8(3) . .
C2A Zr1 C17 C12 -178.26(19) . .
C2B Zr1 C17 C12 162.17(18) . .
C1B Zr1 C17 C12 -75.7(2) . .
C42 Zr1 C17 C12 50.47(13) . .
C43 Zr1 C17 C12 83.65(14) . .
C13 Zr1 C17 C12 -40.07(13) . .
C15 Zr1 C17 C12 -80.36(15) . .
C45 Zr1 C17 C12 95.22(15) . .
C47 Zr1 C17 C12 32.75(15) . .
C16 C17 C18 C19 -0.2(4) . .
C12 C17 C18 C19 176.3(3) . .
Zr1 C17 C18 C19 -92.1(3) . .
C17 C18 C19 C20 1.4(4) . .
C18 C19 C20 C21 -1.1(4) . .
C19 C20 C21 C16 -0.4(4) . .
C19 C20 C21 C22B -166.8(3) . .
C19 C20 C21 C22A 168.4(3) . .
C15 C16 C21 C20 -175.4(3) . .
C17 C16 C21 C20 1.7(3) . .
Zr1 C16 C21 C20 89.5(2) . .
C15 C16 C21 C22B -8.1(5) . .
C17 C16 C21 C22B 168.9(3) . .
Zr1 C16 C21 C22B -103.2(3) . .
C15 C16 C21 C22A 17.3(5) . .
C17 C16 C21 C22A -165.6(3) . .
Zr1 C16 C21 C22A -77.8(4) . .
C20 C21 C22A C23A 57.2(5) . .
C16 C21 C22A C23A -135.2(4) . .
C22B C21 C22A C23A -61.6(7) . .
C20 C21 C22A C27A -124.2(4) . .
C16 C21 C22A C27A 43.4(6) . .
C22B C21 C22A C27A 117.0(10) . .
C27A C22A C23A C24A -1.6(7) . .
C21 C22A C23A C24A 177.0(4) . .
C22A C23A C24A C25A 2.2(7) . .
C23A C24A C25A C26A -1.3(7) . .
C24A C25A C26A C27A -0.2(7) . .
C23A C22A C27A C26A 0.1(7) . .
C21 C22A C27A C26A -178.5(4) . .
C25A C26A C27A C22A 0.8(7) . .
C20 C21 C22B C27B -56.5(5) . .
C16 C21 C22B C27B 137.1(4) . .
C22A C21 C22B C27B 17.0(6) . .
C20 C21 C22B C23B 121.9(5) . .
C16 C21 C22B C23B -44.5(6) . .
C22A C21 C22B C23B -164.6(11) . .
C27B C22B C23B C24B 1.7(7) . .
C21 C22B C23B C24B -176.6(4) . .
C22B C23B C24B C25B -0.9(7) . .
C23B C24B C25B C26B 0.7(7) . .
C24B C25B C26B C27B -1.2(8) . .
C23B C22B C27B C26B -2.3(7) . .
C21 C22B C27B C26B 176.2(4) . .
C25B C26B C27B C22B 2.1(8) . .
C41 Si1 C42 C43 43.7(3) . .
C11 Si1 C42 C43 164.2(2) . .
C12 Si1 C42 C43 -76.0(2) . .
C41 Si1 C42 C47 -161.53(19) . .
C11 Si1 C42 C47 -41.1(2) . .
C12 Si1 C42 C47 78.7(2) . .
C41 Si1 C42 Zr1 119.26(11) . .
C11 Si1 C42 Zr1 -120.33(12) . .
C12 Si1 C42 Zr1 -0.49(10) . .
C1A Zr1 C42 C43 -104.9(2) . .
C2A Zr1 C42 C43 7.2(2) . .
C2B Zr1 C42 C43 15.9(2) . .
C1B Zr1 C42 C43 -128.71(19) . .
C12 Zr1 C42 C43 126.31(16) . .
C13 Zr1 C42 C43 152.93(15) . .
C15 Zr1 C42 C43 144.20(14) . .
C45 Zr1 C42 C43 -35.52(15) . .
C17 Zr1 C42 C43 99.43(15) . .
C47 Zr1 C42 C43 -110.0(2) . .
C1A Zr1 C42 C47 5.1(2) . .
C2A Zr1 C42 C47 117.2(2) . .
C2B Zr1 C42 C47 125.90(17) . .
C1B Zr1 C42 C47 -18.7(2) . .
C12 Zr1 C42 C47 -123.74(14) . .
C43 Zr1 C42 C47 110.0(2) . .
C13 Zr1 C42 C47 -97.11(13) . .
C15 Zr1 C42 C47 -105.85(14) . .
C45 Zr1 C42 C47 74.44(14) . .
C17 Zr1 C42 C47 -150.61(13) . .
C1A Zr1 C42 Si1 129.2(2) . .
C2A Zr1 C42 Si1 -118.69(19) . .
C2B Zr1 C42 Si1 -109.97(15) . .
C1B Zr1 C42 Si1 105.38(17) . .
C12 Zr1 C42 Si1 0.40(8) . .
C43 Zr1 C42 Si1 -125.91(18) . .
C13 Zr1 C42 Si1 27.02(10) . .
C15 Zr1 C42 Si1 18.29(13) . .
C45 Zr1 C42 Si1 -161.43(14) . .
C17 Zr1 C42 Si1 -26.48(9) . .
C47 Zr1 C42 Si1 124.13(17) . .
C47 C42 C43 C45 -3.9(3) . .
Si1 C42 C43 C45 154.8(2) . .
Zr1 C42 C43 C45 67.9(2) . .
C47 C42 C43 C44 175.3(2) . .
Si1 C42 C43 C44 -26.0(4) . .
Zr1 C42 C43 C44 -112.8(3) . .
C47 C42 C43 Zr1 -71.84(15) . .
Si1 C42 C43 Zr1 86.83(18) . .
C1A Zr1 C43 C45 -17.0(3) . .
C2A Zr1 C43 C45 69.3(2) . .
C2B Zr1 C43 C45 78.9(2) . .
C1B Zr1 C43 C45 -41.8(3) . .
C42 Zr1 C43 C45 -116.2(2) . .
C12 Zr1 C43 C45 -165.11(16) . .
C13 Zr1 C43 C45 -147.78(15) . .
C15 Zr1 C43 C45 -175.91(15) . .
C17 Zr1 C43 C45 161.86(15) . .
C47 Zr1 C43 C45 -76.43(16) . .
C1A Zr1 C43 C42 99.2(2) . .
C2A Zr1 C43 C42 -174.53(19) . .
C2B Zr1 C43 C42 -164.93(19) . .
C1B Zr1 C43 C42 74.3(2) . .
C12 Zr1 C43 C42 -48.94(15) . .
C13 Zr1 C43 C42 -31.61(17) . .
C15 Zr1 C43 C42 -59.7(2) . .
C45 Zr1 C43 C42 116.2(2) . .
C17 Zr1 C43 C42 -81.97(15) . .
C47 Zr1 C43 C42 39.74(13) . .
C1A Zr1 C43 C44 -137.7(3) . .
C2A Zr1 C43 C44 -51.4(3) . .
C2B Zr1 C43 C44 -41.8(2) . .
C1B Zr1 C43 C44 -162.6(3) . .
C42 Zr1 C43 C44 123.1(3) . .
C12 Zr1 C43 C44 74.1(2) . .
C13 Zr1 C43 C44 91.5(2) . .
C15 Zr1 C43 C44 63.4(3) . .
C45 Zr1 C43 C44 -120.7(3) . .
C17 Zr1 C43 C44 41.1(2) . .
C47 Zr1 C43 C44 162.8(3) . .
C42 C43 C45 C46 3.3(3) . .
C44 C43 C45 C46 -176.0(2) . .
Zr1 C43 C45 C46 68.3(2) . .
C42 C43 C45 Zr1 -65.06(17) . .
C44 C43 C45 Zr1 115.7(3) . .
C1A Zr1 C45 C43 166.2(2) . .
C2A Zr1 C45 C43 -111.8(2) . .
C2B Zr1 C45 C43 -93.6(2) . .
C1B Zr1 C45 C43 149.99(19) . .
C42 Zr1 C45 C43 37.48(15) . .
C12 Zr1 C45 C43 17.50(18) . .
C13 Zr1 C45 C43 52.0(2) . .
C17 Zr1 C45 C43 -22.24(19) . .
C47 Zr1 C45 C43 78.88(17) . .
C1A Zr1 C45 C46 50.4(2) . .
C2A Zr1 C45 C46 132.5(2) . .
C2B Zr1 C45 C46 150.6(2) . .
C1B Zr1 C45 C46 34.2(2) . .
C42 Zr1 C45 C46 -78.27(18) . .
C12 Zr1 C45 C46 -98.25(19) . .
C43 Zr1 C45 C46 -115.8(3) . .
C13 Zr1 C45 C46 -63.8(3) . .
C17 Zr1 C45 C46 -138.00(17) . .
C47 Zr1 C45 C46 -36.87(16) . .
C43 C45 C46 C51 174.8(3) . .
Zr1 C45 C46 C51 -120.3(4) . .
C43 C45 C46 C47 -1.2(3) . .
Zr1 C45 C46 C47 63.65(18) . .
C43 C45 C46 Zr1 -64.9(2) . .
C1A Zr1 C46 C45 -127.2(2) . .
C2A Zr1 C46 C45 -50.4(3) . .
C2B Zr1 C46 C45 -29.1(2) . .
C1B Zr1 C46 C45 -147.4(2) . .
C42 Zr1 C46 C45 78.4(2) . .
C12 Zr1 C46 C45 101.32(19) . .
C43 Zr1 C46 C45 36.53(18) . .
C13 Zr1 C46 C45 140.78(18) . .
C15 Zr1 C46 C45 172.23(19) . .
C17 Zr1 C46 C45 68.4(2) . .
C47 Zr1 C46 C45 115.1(3) . .
C1A Zr1 C46 C51 2.5(3) . .
C2A Zr1 C46 C51 79.3(3) . .
C2B Zr1 C46 C51 100.6(2) . .
C1B Zr1 C46 C51 -17.7(2) . .
C42 Zr1 C46 C51 -151.9(2) . .
C12 Zr1 C46 C51 -129.0(2) . .
C43 Zr1 C46 C51 166.2(3) . .
C13 Zr1 C46 C51 -89.5(2) . .
C15 Zr1 C46 C51 -58.1(3) . .
C45 Zr1 C46 C51 129.7(3) . .
C17 Zr1 C46 C51 -161.83(18) . .
C47 Zr1 C46 C51 -115.2(3) . .
C1A Zr1 C46 C47 117.7(2) . .
C2A Zr1 C46 C47 -165.5(2) . .
C2B Zr1 C46 C47 -144.20(19) . .
C1B Zr1 C46 C47 97.49(19) . .
C42 Zr1 C46 C47 -36.71(14) . .
C12 Zr1 C46 C47 -13.80(18) . .
C43 Zr1 C46 C47 -78.60(17) . .
C13 Zr1 C46 C47 25.66(19) . .
C15 Zr1 C46 C47 57.1(2) . .
C45 Zr1 C46 C47 -115.1(3) . .
C17 Zr1 C46 C47 -46.7(2) . .
C45 C46 C47 C48 176.3(2) . .
C51 C46 C47 C48 -0.4(4) . .
Zr1 C46 C47 C48 -120.3(2) . .
C45 C46 C47 C42 -1.2(3) . .
C51 C46 C47 C42 -177.9(3) . .
Zr1 C46 C47 C42 62.18(16) . .
C45 C46 C47 Zr1 -63.4(2) . .
C51 C46 C47 Zr1 119.9(3) . .
C43 C42 C47 C48 -174.0(2) . .
Si1 C42 C47 C48 26.9(4) . .
Zr1 C42 C47 C48 116.3(2) . .
C43 C42 C47 C46 3.1(3) . .
Si1 C42 C47 C46 -156.01(18) . .
Zr1 C42 C47 C46 -66.59(18) . .
C43 C42 C47 Zr1 69.70(16) . .
Si1 C42 C47 Zr1 -89.42(16) . .
C1A Zr1 C47 C48 56.8(2) . .
C2A Zr1 C47 C48 136.4(3) . .
C2B Zr1 C47 C48 161.4(2) . .
C1B Zr1 C47 C48 36.2(2) . .
C42 Zr1 C47 C48 -127.4(3) . .
C12 Zr1 C47 C48 -76.3(2) . .
C43 Zr1 C47 C48 -167.6(2) . .
C13 Zr1 C47 C48 -43.2(2) . .
C15 Zr1 C47 C48 -31.3(2) . .
C45 Zr1 C47 C48 152.3(2) . .
C17 Zr1 C47 C48 -93.6(2) . .
C1A Zr1 C47 C46 -58.7(2) . .
C2A Zr1 C47 C46 20.8(3) . .
C2B Zr1 C47 C46 45.8(2) . .
C1B Zr1 C47 C46 -79.36(19) . .
C42 Zr1 C47 C46 117.0(2) . .
C12 Zr1 C47 C46 168.13(16) . .
C43 Zr1 C47 C46 76.80(16) . .
C13 Zr1 C47 C46 -158.77(16) . .
C15 Zr1 C47 C46 -146.88(15) . .
C45 Zr1 C47 C46 36.71(16) . .
C17 Zr1 C47 C46 150.88(15) . .
C1A Zr1 C47 C42 -175.8(2) . .
C2A Zr1 C47 C42 -96.2(3) . .
C2B Zr1 C47 C42 -71.3(2) . .
C1B Zr1 C47 C42 163.60(18) . .
C12 Zr1 C47 C42 51.09(13) . .
C43 Zr1 C47 C42 -40.25(14) . .
C13 Zr1 C47 C42 84.18(14) . .
C15 Zr1 C47 C42 96.07(15) . .
C45 Zr1 C47 C42 -80.34(16) . .
C17 Zr1 C47 C42 33.83(15) . .
C46 C47 C48 C49 -1.1(3) . .
C42 C47 C48 C49 175.7(2) . .
Zr1 C47 C48 C49 -93.1(2) . .
C47 C48 C49 C50 1.6(3) . .
C48 C49 C50 C51 -0.6(4) . .
C49 C50 C51 C46 -0.9(4) . .
C49 C50 C51 C52A -162.3(3) . .
C49 C50 C51 C52B 163.6(3) . .
C45 C46 C51 C50 -174.3(3) . .
C47 C46 C51 C50 1.4(4) . .
Zr1 C46 C51 C50 89.4(3) . .
C45 C46 C51 C52A -11.6(6) . .
C47 C46 C51 C52A 164.1(3) . .
Zr1 C46 C51 C52A -107.9(3) . .
C45 C46 C51 C52B 22.9(6) . .
C47 C46 C51 C52B -161.5(3) . .
Zr1 C46 C51 C52B -73.4(4) . .
C50 C51 C52A C57A -56.2(5) . .
C46 C51 C52A C57A 142.1(4) . .
C52B C51 C52A C57A 27.7(4) . .
C50 C51 C52A C53A 125.1(5) . .
C46 C51 C52A C53A -36.6(6) . .
C52B C51 C52A C53A -151.0(8) . .
C57A C52A C53A C54A 1.4(7) . .
C51 C52A C53A C54A -180.0(4) . .
C52A C53A C54A C55A 0.2(7) . .
C53A C54A C55A C56A -2.1(7) . .
C54A C55A C56A C57A 2.2(7) . .
C53A C52A C57A C56A -1.2(7) . .
C51 C52A C57A C56A 179.9(4) . .
C55A C56A C57A C52A -0.6(8) . .
C50 C51 C52B C57B -127.0(4) . .
C46 C51 C52B C57B 36.2(6) . .
C52A C51 C52B C57B 119.8(7) . .
C50 C51 C52B C53B 59.2(5) . .
C46 C51 C52B C53B -137.6(4) . .
C52A C51 C52B C53B -54.0(5) . .
C57B C52B C53B C54B -0.9(7) . .
C51 C52B C53B C54B 173.4(4) . .
C52B C53B C54B C55B 1.7(7) . .
C53B C54B C55B C56B -0.9(7) . .
C54B C55B C56B C57B -0.6(7) . .
C54B C55B C56B C56B -150.5(5) . 2_657
C55B C56B C57B C52B 1.5(7) . .
C56B C56B C57B C52B 156.2(5) 2_657 .
C53B C52B C57B C56B -0.7(7) . .
C51 C52B C57B C56B -174.4(4) . .
